data_7129205
loop_
_publ_author_name
'Yuan, Jun'
'Lv, Wanqian'
'Li, Anquan'
'Zhu, Kelong'

_publ_section_title
;
 A Self-assembled M2L2 Truncated Square and its Application as a Container
 for Fullerenes
;
_journal_name_full 'Chemical Communications'
_journal_paper_doi 10.1039/D1CC05581J
_journal_year 2021
_chemical_formula_moiety '2(C17 H14 N S2)'
_chemical_formula_sum 'C34 H28 N2 S4'
_chemical_formula_weight 592.82
_chemical_name_systematic 4,4'-(4,11-dipropylbenzo[5,6][1,4]dithiino[2,3-b]thianthrene-2,9-diyl)dipyridine
_space_group_crystal_system monoclinic
_space_group_IT_number 14
_space_group_name_Hall '-P 2yn'
_space_group_name_H-M_alt 'P 1 21/n 1'
_atom_sites_solution_hydrogens geom
_atom_sites_solution_primary direct
_audit_creation_date 2021-10-01
_audit_creation_method
;
Olex2 1.2
(compiled 2018.05.29 svn.r3508 for OlexSys, GUI svn.r5506)
;
_audit_update_record
;
2021-10-01 deposited with the CCDC.	2021-11-05 downloaded from the CCDC.
;
_cell_angle_alpha 90
_cell_angle_beta 94.3680(10)
_cell_angle_gamma 90
_cell_formula_units_Z 4
_cell_length_a 8.02800(10)
_cell_length_b 10.8723(2)
_cell_length_c 37.5335(5)
_cell_measurement_reflns_used 7491
_cell_measurement_temperature 223.00(10)
_cell_measurement_theta_max 75.9930
_cell_measurement_theta_min 4.7060
_cell_volume 3266.51(8)
_computing_cell_refinement 'CrysAlisPro 1.171.39.46 (Rigaku OD, 2018)'
_computing_data_collection 'CrysAlisPro 1.171.39.46 (Rigaku OD, 2018)'
_computing_data_reduction 'CrysAlisPro 1.171.39.46 (Rigaku OD, 2018)'
_computing_molecular_graphics 'Olex2 (Dolomanov et al., 2009)'
_computing_publication_material 'Olex2 (Dolomanov et al., 2009)'
_computing_structure_refinement 'ShelXL (Sheldrick, 2015)'
_computing_structure_solution 'ShelXS-1997 (Sheldrick, 2008)'
_diffrn_ambient_environment N~2~
_diffrn_ambient_temperature 223.00(10)
_diffrn_detector 'CCD plate'
_diffrn_detector_area_resol_mean 5.2913
_diffrn_detector_type AtlasS2
_diffrn_measured_fraction_theta_full 0.996
_diffrn_measured_fraction_theta_max 0.976
_diffrn_measurement_details
;
List of Runs (angles in degrees, time in seconds):

  # Type    Start    End  Width  t~exp~   \w     \q     \k     \f   Frames
#--------------------------------------------------------------------------
  1  \w    -66.00  33.00   1.00    7.50    --  -41.14  38.00  60.00   99
  2  \w    -35.00  71.00   1.00    7.50    --   41.14 -77.00-150.00  106
  3  \w     79.00 175.00   1.00   40.00    --  112.00  77.00 -90.00   96
  4  \w     45.00 145.00   1.00   40.00    --  112.00 -77.00-180.00  100
  5  \w    122.00 178.00   1.00   40.00    --  112.00 111.00  90.00   56
  6  \w     74.00 139.00   1.00   40.00    --  112.00 -30.00 120.00   65
  7  \w     88.00 152.00   1.00   40.00    --  112.00  30.00 150.00   64
  8  \w    126.00 151.00   1.00   40.00    --  112.00 178.00-180.00   25
  9  \w     37.00 110.00   1.00   40.00    --  112.00-107.00-165.00   73
 10  \w     57.00 115.00   1.00   40.00    --  112.00 178.00-180.00   58
;
_diffrn_measurement_device 'four-circle diffractometer'
_diffrn_measurement_device_type 'SuperNova, Dual, Cu at home/near, AtlasS2'
_diffrn_measurement_method '\w scans'
_diffrn_orient_matrix_type 'CrysAlisPro convention (1999,Acta A55,543-557)'
_diffrn_orient_matrix_UB_11 -0.0168549000
_diffrn_orient_matrix_UB_12 0.0621168000
_diffrn_orient_matrix_UB_13 0.0364483000
_diffrn_orient_matrix_UB_21 0.0593775000
_diffrn_orient_matrix_UB_22 0.1226661000
_diffrn_orient_matrix_UB_23 -0.0152032000
_diffrn_orient_matrix_UB_31 -0.1822703000
_diffrn_orient_matrix_UB_32 0.0342131000
_diffrn_orient_matrix_UB_33 -0.0116361000
_diffrn_radiation_monochromator mirror
_diffrn_radiation_probe x-ray
_diffrn_radiation_type CuK\a
_diffrn_radiation_wavelength 1.54184
_diffrn_reflns_av_R_equivalents 0.0365
_diffrn_reflns_av_unetI/netI 0.0321
_diffrn_reflns_Laue_measured_fraction_full 0.996
_diffrn_reflns_Laue_measured_fraction_max 0.976
_diffrn_reflns_limit_h_max 9
_diffrn_reflns_limit_h_min -9
_diffrn_reflns_limit_k_max 13
_diffrn_reflns_limit_k_min -12
_diffrn_reflns_limit_l_max 46
_diffrn_reflns_limit_l_min -47
_diffrn_reflns_number 13909
_diffrn_reflns_point_group_measured_fraction_full 0.996
_diffrn_reflns_point_group_measured_fraction_max 0.976
_diffrn_reflns_theta_full 67.684
_diffrn_reflns_theta_max 76.008
_diffrn_reflns_theta_min 4.726
_diffrn_source 'micro-focus sealed X-ray tube'
_diffrn_source_type 'SuperNova (Cu) X-ray Source'
_exptl_absorpt_coefficient_mu 2.853
_exptl_absorpt_correction_T_max 1.00000
_exptl_absorpt_correction_T_min 0.62766
_exptl_absorpt_correction_type multi-scan
_exptl_absorpt_process_details
;
CrysAlisPro 1.171.39.46 (Rigaku Oxford Diffraction, 2018)
Empirical absorption correction using spherical harmonics,
 implemented in SCALE3 ABSPACK scaling algorithm.
;
_exptl_crystal_colour 'clear light colourless'
_exptl_crystal_colour_lustre clear
_exptl_crystal_colour_modifier light
_exptl_crystal_colour_primary colourless
_exptl_crystal_density_diffrn 1.205
_exptl_crystal_description plate
_exptl_crystal_F_000 1240
_exptl_crystal_preparation 'diffusion of hexane into tetrahydrofuran solution'
_exptl_crystal_recrystallization_method 'diffusion of hexane into tetrahydrofuran solution'
_exptl_crystal_size_max 0.45
_exptl_crystal_size_mid 0.23
_exptl_crystal_size_min 0.1
_refine_diff_density_max 0.437
_refine_diff_density_min -0.312
_refine_diff_density_rms 0.083
_refine_ls_extinction_method none
_refine_ls_goodness_of_fit_ref 0.967
_refine_ls_hydrogen_treatment constr
_refine_ls_matrix_type full
_refine_ls_number_parameters 363
_refine_ls_number_reflns 6639
_refine_ls_number_restraints 0
_refine_ls_restrained_S_all 0.967
_refine_ls_R_factor_all 0.0580
_refine_ls_R_factor_gt 0.0526
_refine_ls_shift/su_max 0.002
_refine_ls_shift/su_mean 0.000
_refine_ls_structure_factor_coef Fsqd
_refine_ls_weighting_details 'w=1/[\s^2^(Fo^2^)+(0.1259P)^2^+0.8110P] where P=(Fo^2^+2Fc^2^)/3'
_refine_ls_weighting_scheme calc
_refine_ls_wR_factor_gt 0.1681
_refine_ls_wR_factor_ref 0.1738
_reflns_Friedel_coverage 0.000
_reflns_number_gt 5892
_reflns_number_total 6639
_reflns_threshold_expression 'I > 2\s(I)'
_cod_data_source_file d1cc05581j2.cif
_cod_data_source_block a20042705a0267
_cod_database_code 7129205
_shelx_shelxl_version_number 2018/1
_chemical_oxdiff_formula C44H32N2S4
_chemical_oxdiff_usercomment BINJIPEITI
_shelx_space_group_comment
;
The symmetry employed for this shelxl refinement is uniquely defined
by the following loop, which should always be used as a source of
symmetry information in preference to the above space-group names.
They are only intended as comments.
;
_reflns_odcompleteness_completeness 98.72
_reflns_odcompleteness_iscentric 1
_reflns_odcompleteness_theta 74.33
_olex2_refinement_description
;
1. Fixed Uiso
 At 1.2 times of:
  All C(H) groups, All C(H,H) groups
 At 1.5 times of:
  All C(H,H,H) groups
2.a Secondary CH2 refined with riding coordinates:
 C00O(H00F,H00H), C00U(H00A,H00C), C00X(H00I,H00J), C012(H01A,H01B)
2.b Aromatic/amide H refined with riding coordinates:
 C00A(H00D), C00B(H00B), C00E(H00E), C00G(H00G), C00K(H00K), C00Q(H00Q),
 C00R(H00R), C00T(H00T), C00V(H00V), C00W(H00W), C00Y(H00Y), C00Z(H00Z),
 C010(H010), C011(H011)
2.c Idealised Me refined as rotating group:
 C013(H01F,H01G,H01H), C014(H01C,H01D,H01E)
;
_olex2_submission_original_sample_id L1
_olex2_submission_special_instructions 'No special instructions were received'
_oxdiff_exptl_absorpt_empirical_details
;
Empirical correction (ABSPACK) includes:
- Absorption correction using spherical harmonics
- Frame scaling
;
_oxdiff_exptl_absorpt_empirical_full_max 1.461
_oxdiff_exptl_absorpt_empirical_full_min 0.548

loop_
_space_group_symop_operation_xyz
'x, y, z'
'-x+1/2, y+1/2, -z+1/2'
'-x, -y, -z'
'x-1/2, -y-1/2, z-1/2'

loop_
_atom_site_label
_atom_site_type_symbol
_atom_site_fract_x
_atom_site_fract_y
_atom_site_fract_z
_atom_site_U_iso_or_equiv
_atom_site_adp_type
_atom_site_occupancy
_atom_site_site_symmetry_order
_atom_site_calc_flag
_atom_site_refinement_flags_posn
_atom_site_refinement_flags_adp
_atom_site_refinement_flags_occupancy
_atom_site_disorder_assembly
_atom_site_disorder_group
S001 S 0.58603(6) 1.17897(4) 0.43812(2) 0.03531(15) Uani 1 1 d . . . . .
S002 S -0.07736(6) 0.82332(4) 0.56341(2) 0.03528(15) Uani 1 1 d . . . . .
S003 S -0.16200(5) 1.11163(4) 0.56681(2) 0.03517(16) Uani 1 1 d . . . . .
S004 S 0.33739(5) 1.11122(4) 0.56701(2) 0.03439(16) Uani 1 1 d . . . . .
C005 C -0.0310(2) 0.92341(17) 0.52856(4) 0.0301(3) Uani 1 1 d . . . . .
C006 C 0.5345(2) 1.07806(17) 0.47211(4) 0.0298(3) Uani 1 1 d . . . . .
C007 C 0.0682(2) 0.95092(17) 0.47015(4) 0.0295(3) Uani 1 1 d . . . . .
C008 C 0.4318(2) 1.04816(17) 0.53013(4) 0.0292(3) Uani 1 1 d . . . . .
N009 N 0.1959(2) 1.2642(2) 0.75872(5) 0.0525(5) Uani 1 1 d . . . . .
C00A C 0.0381(2) 0.87495(17) 0.49870(4) 0.0319(4) Uani 1 1 d . . . . .
H00D H 0.064065 0.791693 0.497857 0.038 Uiso 1 1 calc R . . . .
C00B C 0.4659(2) 1.12548(16) 0.50216(4) 0.0313(4) Uani 1 1 d . . . . .
H00B H 0.442810 1.209103 0.503504 0.038 Uiso 1 1 calc R . . . .
C00C C 0.0753(2) 0.85453(18) 0.63118(4) 0.0316(4) Uani 1 1 d . . . . .
C00D C 0.5956(2) 0.90284(17) 0.66166(4) 0.0327(4) Uani 1 1 d . . . . .
C00E C 0.5563(2) 0.84321(18) 0.62914(4) 0.0332(4) Uani 1 1 d . . . . .
H00E H 0.582948 0.760580 0.626645 0.040 Uiso 1 1 calc R . . . .
C00F C 0.1129(2) 1.12210(16) 0.69660(4) 0.0330(4) Uani 1 1 d . . . . .
C00G C 0.1125(2) 0.92427(18) 0.66193(4) 0.0327(4) Uani 1 1 d . . . . .
H00G H 0.165657 0.886537 0.681926 0.039 Uiso 1 1 calc R . . . .
C00H C 0.6740(2) 0.83158(17) 0.69208(4) 0.0354(4) Uani 1 1 d . . . . .
C00I C 0.4772(2) 0.90694(17) 0.60044(4) 0.0308(3) Uani 1 1 d . . . . .
C00J C 0.4414(2) 1.03181(17) 0.60331(4) 0.0303(3) Uani 1 1 d . . . . .
C00K C -0.0047(2) 1.10513(17) 0.63321(4) 0.0308(4) Uani 1 1 d . . . . .
H00K H -0.026019 1.189203 0.633319 0.037 Uiso 1 1 calc R . . . .
C00L C 0.0724(2) 1.04926(17) 0.66365(4) 0.0307(3) Uani 1 1 d . . . . .
C00M C -0.0500(2) 1.03650(17) 0.60275(4) 0.0304(3) Uani 1 1 d . . . . .
C00N C -0.0119(2) 0.91130(16) 0.60149(4) 0.0295(3) Uani 1 1 d . . . . .
C00O C 0.1228(2) 0.72086(17) 0.63101(4) 0.0369(4) Uani 1 1 d . . . . .
H00F H 0.214705 0.707496 0.648893 0.044 Uiso 1 1 calc R . . . .
H00H H 0.161923 0.700694 0.607903 0.044 Uiso 1 1 calc R . . . .
N00P N 0.8254(3) 0.6907(2) 0.74884(5) 0.0603(5) Uani 1 1 d . . . . .
C00Q C 0.5583(2) 1.02786(17) 0.66445(4) 0.0339(4) Uani 1 1 d . . . . .
H00Q H 0.585048 1.068219 0.685977 0.041 Uiso 1 1 calc R . . . .
C00R C 0.0385(3) 1.23507(19) 0.70232(5) 0.0437(4) Uani 1 1 d . . . . .
H00R H -0.042189 1.265731 0.685544 0.052 Uiso 1 1 calc R . . . .
C00S C 0.4822(2) 1.09343(17) 0.63583(5) 0.0322(4) Uani 1 1 d . . . . .
C00T C 0.6337(3) 0.70846(19) 0.69677(5) 0.0453(4) Uani 1 1 d . . . . .
H00T H 0.554679 0.670194 0.681095 0.054 Uiso 1 1 calc R . . . .
C00U C 0.4424(2) 1.22812(17) 0.64062(4) 0.0377(4) Uani 1 1 d . . . . .
H00A H 0.426280 1.243418 0.665589 0.045 Uiso 1 1 calc R . . . .
H00C H 0.338519 1.247315 0.626845 0.045 Uiso 1 1 calc R . . . .
C00V C 0.7912(2) 0.88237(19) 0.71698(4) 0.0419(4) Uani 1 1 d . . . . .
H00V H 0.821912 0.964511 0.715304 0.050 Uiso 1 1 calc R . . . .
C00W C 0.2281(3) 1.0817(2) 0.72378(5) 0.0451(4) Uani 1 1 d . . . . .
H00W H 0.281395 1.006311 0.721836 0.054 Uiso 1 1 calc R . . . .
C00X C -0.0191(3) 0.6341(2) 0.63842(7) 0.0539(5) Uani 1 1 d . . . . .
H00I H -0.058623 0.654123 0.661516 0.065 Uiso 1 1 calc R . . . .
H00J H -0.110991 0.646888 0.620484 0.065 Uiso 1 1 calc R . . . .
C00Y C 0.0837(3) 1.3021(2) 0.73284(5) 0.0515(5) Uani 1 1 d . . . . .
H00Y H 0.033080 1.378100 0.735546 0.062 Uiso 1 1 calc R . . . .
C00Z C 0.2625(3) 1.1547(2) 0.75368(5) 0.0524(5) Uani 1 1 d . . . . .
H00Z H 0.337978 1.124478 0.771588 0.063 Uiso 1 1 calc R . . . .
C010 C 0.8617(3) 0.8092(2) 0.74433(6) 0.0535(5) Uani 1 1 d . . . . .
H010 H 0.939721 0.845230 0.760706 0.064 Uiso 1 1 calc R . . . .
C011 C 0.7120(3) 0.6437(2) 0.72485(6) 0.0562(5) Uani 1 1 d . . . . .
H011 H 0.683660 0.561305 0.727223 0.067 Uiso 1 1 calc R . . . .
C012 C 0.5782(3) 1.3124(2) 0.62905(8) 0.0572(6) Uani 1 1 d . . . . .
H01A H 0.595268 1.296715 0.604145 0.069 Uiso 1 1 calc R . . . .
H01B H 0.681893 1.294105 0.643022 0.069 Uiso 1 1 calc R . . . .
C013 C 0.0315(4) 0.4999(2) 0.63827(10) 0.0796(9) Uani 1 1 d . . . . .
H01F H 0.116540 0.485188 0.657192 0.119 Uiso 1 1 calc GR . . . .
H01G H 0.074062 0.480024 0.615754 0.119 Uiso 1 1 calc GR . . . .
H01H H -0.063930 0.449366 0.641783 0.119 Uiso 1 1 calc GR . . . .
C014 C 0.5357(4) 1.4475(2) 0.63361(11) 0.0821(9) Uani 1 1 d . . . . .
H01C H 0.434926 1.466621 0.619272 0.123 Uiso 1 1 calc GR . . . .
H01D H 0.625436 1.497356 0.626180 0.123 Uiso 1 1 calc GR . . . .
H01E H 0.519951 1.463668 0.658273 0.123 Uiso 1 1 calc GR . . . .

loop_
_atom_site_aniso_label
_atom_site_aniso_U_11
_atom_site_aniso_U_22
_atom_site_aniso_U_33
_atom_site_aniso_U_23
_atom_site_aniso_U_13
_atom_site_aniso_U_12
S001 0.0510(3) 0.0322(3) 0.0222(2) -0.00051(14) -0.00007(18) -0.01226(17)
S002 0.0477(3) 0.0339(3) 0.0235(2) 0.00086(14) -0.00184(17) -0.00981(17)
S003 0.0397(3) 0.0440(3) 0.0211(2) 0.00013(15) -0.00269(17) 0.00981(17)
S004 0.0387(3) 0.0399(3) 0.0242(2) 0.00039(15) 0.00008(17) 0.00477(17)
C005 0.0343(8) 0.0339(9) 0.0209(7) 0.0014(6) -0.0061(6) -0.0041(7)
C006 0.0337(8) 0.0334(8) 0.0214(7) 0.0015(6) -0.0044(6) -0.0071(7)
C007 0.0308(8) 0.0357(9) 0.0208(7) -0.0019(6) -0.0055(5) 0.0008(6)
C008 0.0304(8) 0.0350(9) 0.0212(7) -0.0019(6) -0.0041(5) -0.0034(6)
N009 0.0604(11) 0.0627(12) 0.0333(8) -0.0122(8) -0.0045(7) -0.0109(9)
C00A 0.0386(9) 0.0331(8) 0.0228(8) -0.0008(6) -0.0056(6) -0.0011(7)
C00B 0.0376(9) 0.0317(8) 0.0234(8) -0.0008(6) -0.0045(6) -0.0044(7)
C00C 0.0357(8) 0.0356(9) 0.0236(7) 0.0030(6) 0.0025(6) -0.0032(7)
C00D 0.0389(9) 0.0376(9) 0.0216(7) 0.0010(6) 0.0028(6) -0.0026(7)
C00E 0.0444(9) 0.0321(8) 0.0233(7) -0.0002(6) 0.0040(6) -0.0015(7)
C00F 0.0380(8) 0.0402(9) 0.0207(7) 0.0012(6) 0.0021(6) -0.0083(7)
C00G 0.0369(8) 0.0385(9) 0.0221(7) 0.0049(6) -0.0008(6) -0.0019(7)
C00H 0.0431(9) 0.0421(9) 0.0212(7) 0.0010(6) 0.0050(6) 0.0024(7)
C00I 0.0391(9) 0.0327(8) 0.0205(7) -0.0016(6) 0.0024(6) -0.0060(7)
C00J 0.0310(8) 0.0376(9) 0.0223(7) 0.0006(6) 0.0023(5) -0.0025(7)
C00K 0.0356(8) 0.0340(9) 0.0229(7) -0.0001(6) 0.0028(6) -0.0005(7)
C00L 0.0341(8) 0.0375(9) 0.0205(7) 0.0018(6) 0.0014(6) -0.0046(7)
C00M 0.0297(8) 0.0414(10) 0.0199(7) 0.0027(6) 0.0005(5) -0.0001(7)
C00N 0.0345(8) 0.0329(8) 0.0209(7) 0.0015(6) 0.0011(6) -0.0040(7)
C00O 0.0444(9) 0.0380(9) 0.0282(7) 0.0057(6) 0.0023(6) -0.0001(7)
N00P 0.0751(13) 0.0649(13) 0.0396(9) 0.0135(8) -0.0032(9) 0.0145(10)
C00Q 0.0415(9) 0.0376(9) 0.0227(7) -0.0041(6) 0.0026(6) -0.0026(7)
C00R 0.0566(11) 0.0449(10) 0.0286(8) -0.0026(7) -0.0043(7) -0.0004(8)
C00S 0.0381(9) 0.0339(9) 0.0250(8) -0.0032(6) 0.0040(6) -0.0030(7)
C00T 0.0634(12) 0.0437(10) 0.0285(8) 0.0018(7) 0.0018(8) -0.0020(9)
C00U 0.0445(9) 0.0388(9) 0.0300(8) -0.0053(6) 0.0034(6) 0.0015(7)
C00V 0.0469(10) 0.0507(11) 0.0276(8) 0.0012(7) 0.0005(7) -0.0008(8)
C00W 0.0521(10) 0.0524(11) 0.0291(8) -0.0021(7) -0.0077(7) 0.0036(9)
C00X 0.0514(11) 0.0425(11) 0.0688(13) 0.0172(10) 0.0114(10) -0.0021(9)
C00Y 0.0672(13) 0.0481(11) 0.0385(10) -0.0106(8) -0.0010(9) -0.0015(10)
C00Z 0.0561(12) 0.0672(14) 0.0318(9) -0.0042(9) -0.0109(8) -0.0043(10)
C010 0.0531(12) 0.0694(15) 0.0365(10) 0.0038(9) -0.0066(8) 0.0059(10)
C011 0.0834(16) 0.0461(11) 0.0386(10) 0.0103(8) 0.0017(10) 0.0070(11)
C012 0.0483(11) 0.0394(11) 0.0843(16) -0.0065(10) 0.0074(10) -0.0031(9)
C013 0.0728(17) 0.0424(13) 0.123(3) 0.0269(15) 0.0033(16) -0.0036(12)
C014 0.0801(19) 0.0381(13) 0.129(3) -0.0138(15) 0.0165(18) -0.0080(13)

loop_
_atom_type_symbol
_atom_type_description
_atom_type_scat_dispersion_real
_atom_type_scat_dispersion_imag
_atom_type_scat_source
C C 0.0181 0.0091 'International Tables Vol C Tables 4.2.6.8 and 6.1.1.4'
H H 0.0000 0.0000 'International Tables Vol C Tables 4.2.6.8 and 6.1.1.4'
N N 0.0311 0.0180 'International Tables Vol C Tables 4.2.6.8 and 6.1.1.4'
S S 0.3331 0.5567 'International Tables Vol C Tables 4.2.6.8 and 6.1.1.4'

loop_
_geom_angle_atom_site_label_1
_geom_angle_atom_site_label_2
_geom_angle_atom_site_label_3
_geom_angle
_geom_angle_site_symmetry_1
_geom_angle_site_symmetry_3
_geom_angle_publ_flag
C006 S001 C00I 101.31(8) . 3_676 ?
C005 S002 C00N 101.51(8) . . ?
C00M S003 C007 101.52(8) . 3_576 ?
C008 S004 C00J 102.03(8) . . ?
C007 C005 S002 121.27(13) 3_576 . ?
C00A C005 S002 118.92(14) . . ?
C00A C005 C007 119.76(16) . 3_576 ?
C008 C006 S001 120.72(13) 3_676 . ?
C00B C006 S001 119.15(14) . . ?
C00B C006 C008 120.07(16) . 3_676 ?
C005 C007 S003 120.55(13) 3_576 3_576 ?
C00A C007 S003 119.16(14) . 3_576 ?
C00A C007 C005 120.23(16) . 3_576 ?
C006 C008 S004 121.52(13) 3_676 . ?
C00B C008 S004 118.59(14) . . ?
C00B C008 C006 119.82(16) . 3_676 ?
C00Z N009 C00Y 115.43(18) . . ?
C005 C00A H00D 120.0 . . ?
C007 C00A C005 120.00(17) . . ?
C007 C00A H00D 120.0 . . ?
C006 C00B H00B 119.9 . . ?
C008 C00B C006 120.10(17) . . ?
C008 C00B H00B 119.9 . . ?
C00G C00C C00N 118.52(17) . . ?
C00G C00C C00O 119.41(16) . . ?
C00N C00C C00O 122.02(16) . . ?
C00E C00D C00H 119.06(17) . . ?
C00E C00D C00Q 118.78(16) . . ?
C00Q C00D C00H 122.16(15) . . ?
C00D C00E H00E 119.9 . . ?
C00I C00E C00D 120.30(17) . . ?
C00I C00E H00E 119.9 . . ?
C00R C00F C00L 122.06(16) . . ?
C00R C00F C00W 115.75(16) . . ?
C00W C00F C00L 122.19(17) . . ?
C00C C00G H00G 119.0 . . ?
C00C C00G C00L 122.06(16) . . ?
C00L C00G H00G 119.0 . . ?
C00T C00H C00D 120.79(17) . . ?
C00V C00H C00D 122.50(17) . . ?
C00V C00H C00T 116.70(17) . . ?
C00E C00I S001 117.19(14) . 3_676 ?
C00E C00I C00J 120.62(15) . . ?
C00J C00I S001 122.08(13) . 3_676 ?
C00I C00J S004 120.28(13) . . ?
C00I C00J C00S 119.65(16) . . ?
C00S C00J S004 120.02(14) . . ?
C00L C00K H00K 119.6 . . ?
C00M C00K H00K 119.6 . . ?
C00M C00K C00L 120.74(17) . . ?
C00G C00L C00F 121.34(15) . . ?
C00K C00L C00F 120.35(16) . . ?
C00K C00L C00G 118.30(15) . . ?
C00K C00M S003 117.81(14) . . ?
C00K C00M C00N 120.45(15) . . ?
C00N C00M S003 121.71(13) . . ?
C00C C00N S002 120.05(14) . . ?
C00M C00N S002 120.19(12) . . ?
C00M C00N C00C 119.73(15) . . ?
C00C C00O H00F 108.8 . . ?
C00C C00O H00H 108.8 . . ?
C00C C00O C00X 113.92(16) . . ?
H00F C00O H00H 107.7 . . ?
C00X C00O H00F 108.8 . . ?
C00X C00O H00H 108.8 . . ?
C011 N00P C010 115.42(19) . . ?
C00D C00Q H00Q 119.2 . . ?
C00S C00Q C00D 121.64(16) . . ?
C00S C00Q H00Q 119.2 . . ?
C00F C00R H00R 119.8 . . ?
C00Y C00R C00F 120.32(18) . . ?
C00Y C00R H00R 119.8 . . ?
C00J C00S C00U 121.74(16) . . ?
C00Q C00S C00J 118.99(17) . . ?
C00Q C00S C00U 119.26(16) . . ?
C00H C00T H00T 120.3 . . ?
C011 C00T C00H 119.4(2) . . ?
C011 C00T H00T 120.3 . . ?
C00S C00U H00A 109.0 . . ?
C00S C00U H00C 109.0 . . ?
C00S C00U C012 112.88(16) . . ?
H00A C00U H00C 107.8 . . ?
C012 C00U H00A 109.0 . . ?
C012 C00U H00C 109.0 . . ?
C00H C00V H00V 120.4 . . ?
C010 C00V C00H 119.2(2) . . ?
C010 C00V H00V 120.4 . . ?
C00F C00W H00W 120.3 . . ?
C00Z C00W C00F 119.5(2) . . ?
C00Z C00W H00W 120.3 . . ?
C00O C00X H00I 109.0 . . ?
C00O C00X H00J 109.0 . . ?
H00I C00X H00J 107.8 . . ?
C013 C00X C00O 113.1(2) . . ?
C013 C00X H00I 109.0 . . ?
C013 C00X H00J 109.0 . . ?
N009 C00Y C00R 124.0(2) . . ?
N009 C00Y H00Y 118.0 . . ?
C00R C00Y H00Y 118.0 . . ?
N009 C00Z C00W 125.0(2) . . ?
N009 C00Z H00Z 117.5 . . ?
C00W C00Z H00Z 117.5 . . ?
N00P C010 C00V 124.6(2) . . ?
N00P C010 H010 117.7 . . ?
C00V C010 H010 117.7 . . ?
N00P C011 C00T 124.7(2) . . ?
N00P C011 H011 117.7 . . ?
C00T C011 H011 117.7 . . ?
C00U C012 H01A 109.1 . . ?
C00U C012 H01B 109.1 . . ?
C00U C012 C014 112.3(2) . . ?
H01A C012 H01B 107.9 . . ?
C014 C012 H01A 109.1 . . ?
C014 C012 H01B 109.1 . . ?
C00X C013 H01F 109.5 . . ?
C00X C013 H01G 109.5 . . ?
C00X C013 H01H 109.5 . . ?
H01F C013 H01G 109.5 . . ?
H01F C013 H01H 109.5 . . ?
H01G C013 H01H 109.5 . . ?
C012 C014 H01C 109.5 . . ?
C012 C014 H01D 109.5 . . ?
C012 C014 H01E 109.5 . . ?
H01C C014 H01D 109.5 . . ?
H01C C014 H01E 109.5 . . ?
H01D C014 H01E 109.5 . . ?

loop_
_geom_bond_atom_site_label_1
_geom_bond_atom_site_label_2
_geom_bond_distance
_geom_bond_site_symmetry_2
_geom_bond_publ_flag
S001 C006 1.7556(17) . ?
S001 C00I 1.7643(17) 3_676 ?
S002 C005 1.7629(17) . ?
S002 C00N 1.7662(17) . ?
S003 C007 1.7642(17) 3_576 ?
S003 C00M 1.7640(17) . ?
S004 C008 1.7667(17) . ?
S004 C00J 1.7680(17) . ?
C005 C007 1.400(3) 3_576 ?
C005 C00A 1.392(2) . ?
C006 C008 1.402(3) 3_676 ?
C006 C00B 1.391(2) . ?
C007 C00A 1.389(2) . ?
C008 C00B 1.389(2) . ?
N009 C00Y 1.338(3) . ?
N009 C00Z 1.325(3) . ?
C00A H00D 0.9300 . ?
C00B H00B 0.9300 . ?
C00C C00G 1.394(2) . ?
C00C C00N 1.412(2) . ?
C00C C00O 1.502(3) . ?
C00D C00E 1.397(2) . ?
C00D C00H 1.480(2) . ?
C00D C00Q 1.397(3) . ?
C00E H00E 0.9300 . ?
C00E C00I 1.392(2) . ?
C00F C00L 1.484(2) . ?
C00F C00R 1.390(3) . ?
C00F C00W 1.394(2) . ?
C00G H00G 0.9300 . ?
C00G C00L 1.399(3) . ?
C00H C00T 1.391(3) . ?
C00H C00V 1.389(3) . ?
C00I C00J 1.394(3) . ?
C00J C00S 1.409(2) . ?
C00K H00K 0.9300 . ?
C00K C00L 1.396(2) . ?
C00K C00M 1.390(2) . ?
C00M C00N 1.397(3) . ?
C00O H00F 0.9700 . ?
C00O H00H 0.9700 . ?
C00O C00X 1.520(3) . ?
N00P C010 1.335(3) . ?
N00P C011 1.332(3) . ?
C00Q H00Q 0.9300 . ?
C00Q C00S 1.391(3) . ?
C00R H00R 0.9300 . ?
C00R C00Y 1.382(3) . ?
C00S C00U 1.513(3) . ?
C00T H00T 0.9300 . ?
C00T C011 1.379(3) . ?
C00U H00A 0.9700 . ?
C00U H00C 0.9700 . ?
C00U C012 1.513(3) . ?
C00V H00V 0.9300 . ?
C00V C010 1.385(3) . ?
C00W H00W 0.9300 . ?
C00W C00Z 1.385(3) . ?
C00X H00I 0.9700 . ?
C00X H00J 0.9700 . ?
C00X C013 1.515(3) . ?
C00Y H00Y 0.9300 . ?
C00Z H00Z 0.9300 . ?
C010 H010 0.9300 . ?
C011 H011 0.9300 . ?
C012 H01A 0.9700 . ?
C012 H01B 0.9700 . ?
C012 C014 1.520(3) . ?
C013 H01F 0.9600 . ?
C013 H01G 0.9600 . ?
C013 H01H 0.9600 . ?
C014 H01C 0.9600 . ?
C014 H01D 0.9600 . ?
C014 H01E 0.9600 . ?

loop_
_smtbx_masks_void_nr
_smtbx_masks_void_average_x
_smtbx_masks_void_average_y
_smtbx_masks_void_average_z
_smtbx_masks_void_volume
_smtbx_masks_void_count_electrons
_smtbx_masks_void_content
1 -0.816 0.000 0.000 226.1 0.2 ?
2 -0.255 0.500 0.500 226.1 0.2 ?
